data_7217559
loop_
_publ_author_name
'Ruiz, Alberto'
'P\'erez, Hiram'
'Morera-Boado, Cercis'
'Almagro, Luis'
'da Silva, Cecilia C. P.'
'Ellena, Javier'
'Garc\'ia de la Vega, Jos\'e M.'
'Mart\'inez-\'Alvarez, Roberto'
'Su\'arez, Margarita'
'Mart\'in, Nazario'

_publ_section_title
;
 Unusual hydrogen bond patterns contributing to supramolecular assembly:
 conformational study, Hirshfeld surface analysis and density functional
 calculations of a new steroid derivative
;
_journal_issue 33
_journal_name_full CrystEngComm
_journal_page_first 7802
_journal_paper_doi 10.1039/C4CE00709C
_journal_volume 16
_journal_year 2014
_chemical_absolute_configuration unk
_chemical_formula_moiety 'C22 H31 Cl O3'
_chemical_formula_sum 'C22 H31 Cl O3'
_chemical_formula_weight 378.92
_chemical_name_systematic
;
?
;
_space_group_IT_number 19
_symmetry_cell_setting orthorhombic
_symmetry_space_group_name_Hall 'P 2ac 2ab'
_symmetry_space_group_name_H-M 'P 21 21 21'
_atom_sites_solution_hydrogens geom
_atom_sites_solution_primary direct
_atom_sites_solution_secondary difmap
_audit_creation_date 2009-10-13T16:07:39-00:00
_audit_creation_method 'WinGX routine CIF_UPDATE'
_cell_angle_alpha 90
_cell_angle_beta 90
_cell_angle_gamma 90
_cell_formula_units_Z 12
_cell_length_a 7.48200(10)
_cell_length_b 22.7510(3)
_cell_length_c 36.2940(5)
_cell_measurement_reflns_used 7235
_cell_measurement_temperature 293(2)
_cell_measurement_theta_max 27.485
_cell_measurement_theta_min 2.546
_cell_volume 6178.07(14)
_computing_cell_refinement 'HKL Scalepack (Otwinowski & Minor 1997)'
_computing_data_collection 'Collect (Bruker AXS BV, 1997-2004)'
_computing_data_reduction 'HKL Denzo and Scalepack (Otwinowski & Minor 1997)'
_computing_structure_refinement 'SHELXL-97 (Sheldrick, 2008)'
_diffrn_ambient_temperature 293(2)
_diffrn_detector_area_resol_mean 9
_diffrn_measured_fraction_theta_full 0.967
_diffrn_measured_fraction_theta_max 0.967
_diffrn_measurement_device_type KappaCCD
_diffrn_measurement_method CCD
_diffrn_radiation_monochromator graphite
_diffrn_radiation_type MoK\a
_diffrn_radiation_wavelength 0.71073
_diffrn_reflns_av_unetI/netI 0.0374
_diffrn_reflns_limit_h_max 9
_diffrn_reflns_limit_h_min 0
_diffrn_reflns_limit_k_max 29
_diffrn_reflns_limit_k_min 0
_diffrn_reflns_limit_l_max 46
_diffrn_reflns_limit_l_min 0
_diffrn_reflns_number 7356
_diffrn_reflns_theta_full 25.5
_diffrn_reflns_theta_max 27.1
_diffrn_reflns_theta_min 3.45
_exptl_absorpt_coefficient_mu 0.204
_exptl_absorpt_correction_type none
_exptl_crystal_colour colourless
_exptl_crystal_density_diffrn 1.222
_exptl_crystal_density_method 'not measured'
_exptl_crystal_description needle
_exptl_crystal_F_000 2448
_exptl_crystal_size_max 0.24
_exptl_crystal_size_mid 0.18
_exptl_crystal_size_min 0.15
_refine_diff_density_max 0.174
_refine_diff_density_min -0.229
_refine_diff_density_rms 0.024
_refine_ls_abs_structure_details 'Flack H D (1983), Acta Cryst. A39, 876-881'
_refine_ls_abs_structure_Flack 0.56(7)
_refine_ls_extinction_method none
_refine_ls_goodness_of_fit_ref 1.027
_refine_ls_hydrogen_treatment mixed
_refine_ls_matrix_type full
_refine_ls_number_parameters 724
_refine_ls_number_reflns 7356
_refine_ls_number_restraints 0
_refine_ls_restrained_S_all 1.027
_refine_ls_R_factor_all 0.0669
_refine_ls_R_factor_gt 0.0484
_refine_ls_shift/su_max 0.001
_refine_ls_shift/su_mean 0
_refine_ls_structure_factor_coef Fsqd
_refine_ls_weighting_details 'calc w=1/[\s^2^(Fo^2^)+(0.0570P)^2^+0.8887P] where P=(Fo^2^+2Fc^2^)/3'
_refine_ls_weighting_scheme calc
_refine_ls_wR_factor_ref 0.12
_reflns_number_gt 5812
_reflns_number_total 7356
_reflns_threshold_expression >2\s(I)
_cod_duplicate_entry 7216547
_cod_data_source_file c4ce00709c2.cif
_cod_data_source_block shelxl
_cod_original_sg_symbol_H-M P212121
_cod_database_code 7217559

loop_
_symmetry_equiv_pos_as_xyz
'x, y, z'
'-x+1/2, -y, z+1/2'
'x+1/2, -y+1/2, -z'
'-x, y+1/2, -z+1/2'

loop_
_atom_site_label
_atom_site_fract_x
_atom_site_fract_y
_atom_site_fract_z
_atom_site_U_iso_or_equiv
_atom_site_adp_type
_atom_site_calc_flag
_atom_site_refinement_flags
_atom_site_occupancy
_atom_site_type_symbol
Cl1A 0.28033(14) 0.09649(5) -0.00117(2) 0.0919(3) Uani d . 1 Cl
O1A 0.7480(3) 0.18595(10) 0.29069(5) 0.0766(6) Uani d . 1 O
O2A 1.0168(5) 0.22795(13) 0.28532(8) 0.1078(9) Uani d . 1 O
O3A 0.8428(4) 0.06359(12) -0.03192(7) 0.0989(8) Uani d . 1 O
C1A 0.4862(4) 0.17944(13) 0.20259(7) 0.0645(7) Uani d . 1 C
H1A 0.5243 0.2154 0.1906 0.077 Uiso calc R 1 H
H1B 0.3581 0.1759 0.1992 0.077 Uiso calc R 1 H
C2A 0.5258(5) 0.18418(15) 0.24375(8) 0.0731(8) Uani d . 1 C
H2A 0.4708 0.2195 0.2535 0.088 Uiso calc R 1 H
H2B 0.4744 0.1507 0.2565 0.088 Uiso calc R 1 H
C3A 0.7254(5) 0.18610(13) 0.25074(7) 0.0669(8) Uani d . 1 C
H3A 0.774 0.2228 0.2407 0.08 Uiso calc R 1 H
C4A 0.8210(4) 0.13460(13) 0.23322(7) 0.0612(7) Uani d . 1 C
H4A 0.7826 0.0984 0.2449 0.073 Uiso calc R 1 H
H4B 0.9488 0.1386 0.2369 0.073 Uiso calc R 1 H
C5A 0.7806(4) 0.13200(12) 0.19208(7) 0.0548(6) Uani d . 1 C
H5A 0.817 0.1703 0.1823 0.066 Uiso calc R 1 H
C6A 0.8931(4) 0.08777(14) 0.17194(7) 0.0663(7) Uani d . 1 C
H6A 0.862 0.0486 0.1803 0.08 Uiso calc R 1 H
H6B 1.018 0.0945 0.1777 0.08 Uiso calc R 1 H
C7A 0.8670(4) 0.09146(14) 0.13049(7) 0.0606(7) Uani d . 1 C
H7A 0.9343 0.0603 0.1187 0.073 Uiso calc R 1 H
H7B 0.9131 0.1287 0.1216 0.073 Uiso calc R 1 H
C8A 0.6707(3) 0.08603(11) 0.12003(6) 0.0485(5) Uani d . 1 C
H8A 0.6296 0.0465 0.1266 0.058 Uiso calc R 1 H
C9A 0.5544(3) 0.13145(11) 0.14110(6) 0.0488(5) Uani d . 1 C
H9A 0.6008 0.1702 0.1341 0.059 Uiso calc R 1 H
C10A 0.5783(3) 0.12701(11) 0.18351(7) 0.0504(6) Uani d . 1 C
C11A 0.3574(4) 0.13056(14) 0.12847(7) 0.0602(7) Uani d . 1 C
H11A 0.3013 0.0953 0.1381 0.072 Uiso calc R 1 H
H11B 0.2966 0.1641 0.1393 0.072 Uiso calc R 1 H
C12A 0.3292(4) 0.13217(13) 0.08658(7) 0.0607(7) Uani d . 1 C
H12A 0.2039 0.1258 0.081 0.073 Uiso calc R 1 H
H12B 0.3632 0.1704 0.0771 0.073 Uiso calc R 1 H
C13A 0.4417(4) 0.08463(11) 0.06822(7) 0.0526(6) Uani d . 1 C
C14A 0.6391(3) 0.09542(11) 0.07921(6) 0.0499(6) Uani d . 1 C
H14A 0.6588 0.1375 0.0752 0.06 Uiso calc R 1 H
C15A 0.7485(4) 0.06461(12) 0.04913(7) 0.0588(6) Uani d . 1 C
H15A 0.8651 0.0826 0.0461 0.071 Uiso calc R 1 H
H15B 0.7633 0.0231 0.0543 0.071 Uiso calc R 1 H
C16A 0.6311(4) 0.07462(12) 0.01591(7) 0.0608(7) Uani d . 1 C
C17A 0.6916(6) 0.07324(15) -0.02232(9) 0.0764(9) Uani d . 1 C
C18A 0.4630(4) 0.08652(12) 0.02695(7) 0.0606(7) Uani d . 1 C
C19A 0.3722(5) 0.02270(13) 0.07761(8) 0.0725(8) Uani d . 1 C
H19A 0.254 0.0179 0.0678 0.109 Uiso calc R 1 H
H19B 0.3692 0.0178 0.1039 0.109 Uiso calc R 1 H
H19C 0.4502 -0.0062 0.067 0.109 Uiso calc R 1 H
C20A 0.4992(4) 0.06921(12) 0.19815(7) 0.0631(7) Uani d . 1 C
H20A 0.5386 0.063 0.223 0.095 Uiso calc R 1 H
H20B 0.5384 0.0372 0.183 0.095 Uiso calc R 1 H
H20C 0.3711 0.0714 0.1976 0.095 Uiso calc R 1 H
C21A 0.8991(6) 0.20840(15) 0.30416(10) 0.0776(9) Uani d . 1 C
C22A 0.8998(6) 0.2061(2) 0.34550(9) 0.1020(13) Uani d . 1 C
H22A 1.0202 0.2101 0.3543 0.153 Uiso calc R 1 H
H22B 0.8516 0.1692 0.3536 0.153 Uiso calc R 1 H
H22C 0.8281 0.2376 0.3551 0.153 Uiso calc R 1 H
H17A 0.592(5) 0.0809(16) -0.0411(10) 0.096(12) Uiso d . 1 H
Cl1B -0.24921(13) 0.41361(5) 0.33984(2) 0.0973(3) Uani d . 1 Cl
O1B 0.0781(3) 0.27506(8) 0.04792(5) 0.0614(5) Uani d . 1 O
O2B -0.0719(3) 0.19067(10) 0.04215(6) 0.0775(6) Uani d . 1 O
O3B 0.3295(4) 0.43411(11) 0.36219(6) 0.0851(7) Uani d . 1 O
C1B -0.1580(4) 0.30191(14) 0.13850(7) 0.0627(7) Uani d . 1 C
H1D -0.1474 0.2638 0.1502 0.075 Uiso calc R 1 H
H1E -0.2773 0.3166 0.1434 0.075 Uiso calc R 1 H
C2B -0.1356(4) 0.29427(14) 0.09697(7) 0.0638(7) Uani d . 1 C
H2D -0.2217 0.2658 0.088 0.077 Uiso calc R 1 H
H2E -0.1588 0.3314 0.0847 0.077 Uiso calc R 1 H
C3B 0.0510(4) 0.27373(13) 0.08783(7) 0.0565(6) Uani d . 1 C
H3B 0.0667 0.2334 0.0967 0.068 Uiso calc R 1 H
C4B 0.1937(4) 0.31216(14) 0.10441(7) 0.0623(7) Uani d . 1 C
H4D 0.1914 0.3504 0.0926 0.075 Uiso calc R 1 H
H4E 0.3101 0.2947 0.0999 0.075 Uiso calc R 1 H
C5B 0.1656(3) 0.31960(12) 0.14609(7) 0.0536(6) Uani d . 1 C
H5B 0.1724 0.2802 0.1568 0.064 Uiso calc R 1 H
C6B 0.3148(4) 0.35522(18) 0.16361(8) 0.0777(9) Uani d . 1 C
H6D 0.3144 0.3946 0.1534 0.093 Uiso calc R 1 H
H6E 0.4289 0.3372 0.1578 0.093 Uiso calc R 1 H
C7B 0.2936(4) 0.35888(17) 0.20550(7) 0.0691(8) Uani d . 1 C
H7D 0.3117 0.3202 0.2161 0.083 Uiso calc R 1 H
H7E 0.3846 0.3848 0.2154 0.083 Uiso calc R 1 H
C8B 0.1095(3) 0.38163(11) 0.21659(6) 0.0504(6) Uani d . 1 C
H8B 0.097 0.4221 0.2078 0.061 Uiso calc R 1 H
C9B -0.0377(3) 0.34368(11) 0.19856(6) 0.0485(5) Uani d . 1 C
H9B -0.0128 0.3032 0.2062 0.058 Uiso calc R 1 H
C10B -0.0212(3) 0.34397(11) 0.15584(7) 0.0492(6) Uani d . 1 C
C11B -0.2264(4) 0.35733(15) 0.21275(7) 0.0650(7) Uani d . 1 C
H11D -0.3064 0.3264 0.2046 0.078 Uiso calc R 1 H
H11E -0.2666 0.3938 0.2016 0.078 Uiso calc R 1 H
C12B -0.2421(4) 0.36306(15) 0.25490(7) 0.0668(7) Uani d . 1 C
H12D -0.3601 0.3774 0.2613 0.08 Uiso calc R 1 H
H12E -0.226 0.3248 0.2663 0.08 Uiso calc R 1 H
C13B -0.1012(4) 0.40535(12) 0.26908(7) 0.0554(6) Uani d . 1 C
C14B 0.0824(3) 0.38103(11) 0.25781(6) 0.0493(6) Uani d . 1 C
H14B 0.0818 0.3395 0.265 0.059 Uiso calc R 1 H
C15B 0.2137(4) 0.41153(13) 0.28436(7) 0.0609(7) Uani d . 1 C
H15D 0.3202 0.3881 0.2883 0.073 Uiso calc R 1 H
H15E 0.2476 0.4502 0.2755 0.073 Uiso calc R 1 H
C16B 0.1010(4) 0.41528(12) 0.31871(7) 0.0597(7) Uani d . 1 C
C17B 0.1742(5) 0.42563(14) 0.35564(8) 0.0693(8) Uani d . 1 C
C18B -0.0703(4) 0.40946(13) 0.31018(7) 0.0608(7) Uani d . 1 C
C19B -0.1355(5) 0.46884(14) 0.25565(9) 0.0811(10) Uani d . 1 C
H19D -0.2403 0.4842 0.2675 0.122 Uiso calc R 1 H
H19E -0.1531 0.4688 0.2295 0.122 Uiso calc R 1 H
H19F -0.0345 0.493 0.2617 0.122 Uiso calc R 1 H
C20B -0.0505(5) 0.40611(13) 0.14045(8) 0.0751(9) Uani d . 1 C
H20D -0.0276 0.4062 0.1144 0.113 Uiso calc R 1 H
H20E 0.0295 0.433 0.1524 0.113 Uiso calc R 1 H
H20F -0.1717 0.418 0.1449 0.113 Uiso calc R 1 H
C21B 0.0053(4) 0.23126(13) 0.02822(7) 0.0586(7) Uani d . 1 C
C22B 0.0293(5) 0.23977(16) -0.01228(7) 0.0743(9) Uani d . 1 C
H22D 0.0879 0.206 -0.0225 0.111 Uiso calc R 1 H
H22E 0.1008 0.2741 -0.0166 0.111 Uiso calc R 1 H
H22F -0.0855 0.2446 -0.0237 0.111 Uiso calc R 1 H
H17B 0.077(5) 0.4252(13) 0.3766(8) 0.076(9) Uiso d . 1 H
Cl1C 0.80766(17) 0.57352(5) 0.16918(3) 0.1075(4) Uani d . 1 Cl
O1C 0.2564(3) 0.70761(9) -0.10970(5) 0.0759(6) Uani d . 1 O
O2C -0.0250(4) 0.73912(13) -0.10137(8) 0.1026(8) Uani d . 1 O
O3C 0.2630(5) 0.51789(13) 0.20057(7) 0.1231(12) Uani d . 1 O
C1C 0.5352(5) 0.69383(13) -0.02418(8) 0.0692(8) Uani d . 1 C
H1G 0.4942 0.7266 -0.0093 0.083 Uiso calc R 1 H
H1H 0.6644 0.6923 -0.0223 0.083 Uiso calc R 1 H
C2C 0.4842(5) 0.70514(16) -0.06446(9) 0.0792(9) Uani d . 1 C
H2G 0.5299 0.7432 -0.072 0.095 Uiso calc R 1 H
H2H 0.5394 0.6755 -0.0799 0.095 Uiso calc R 1 H
C3C 0.2850(5) 0.70376(13) -0.07001(8) 0.0700(8) Uani d . 1 C
H3C 0.2317 0.7382 -0.0581 0.084 Uiso calc R 1 H
C4C 0.1997(4) 0.64895(13) -0.05464(7) 0.0658(7) Uani d . 1 C
H4G 0.2379 0.6151 -0.0689 0.079 Uiso calc R 1 H
H4H 0.0707 0.652 -0.0566 0.079 Uiso calc R 1 H
C5C 0.2522(4) 0.64049(12) -0.01422(7) 0.0592(6) Uani d . 1 C
H5C 0.2136 0.6763 -0.0015 0.071 Uiso calc R 1 H
C6C 0.1517(4) 0.59073(14) 0.00371(8) 0.0694(7) Uani d . 1 C
H6G 0.1865 0.5539 -0.0077 0.083 Uiso calc R 1 H
H6H 0.0246 0.5961 -0.0003 0.083 Uiso calc R 1 H
C7C 0.1884(4) 0.58748(15) 0.04471(8) 0.0680(8) Uani d . 1 C
H7G 0.1272 0.5537 0.055 0.082 Uiso calc R 1 H
H7H 0.1421 0.6225 0.0566 0.082 Uiso calc R 1 H
C8C 0.3873(4) 0.58237(12) 0.05222(7) 0.0552(6) Uani d . 1 C
H8C 0.4295 0.545 0.042 0.066 Uiso calc R 1 H
C9C 0.4930(3) 0.63281(11) 0.03368(7) 0.0511(6) Uani d . 1 C
H9C 0.4462 0.6693 0.0443 0.061 Uiso calc R 1 H
C10C 0.4569(4) 0.63668(11) -0.00842(7) 0.0519(6) Uani d . 1 C
C11C 0.6933(4) 0.63104(13) 0.04388(7) 0.0596(6) Uani d . 1 C
H11G 0.7483 0.5983 0.0311 0.072 Uiso calc R 1 H
H11H 0.7493 0.6668 0.0349 0.072 Uiso calc R 1 H
C12C 0.7327(4) 0.62509(12) 0.08509(7) 0.0620(7) Uani d . 1 C
H12G 0.8599 0.6193 0.0888 0.074 Uiso calc R 1 H
H12H 0.6976 0.6608 0.0978 0.074 Uiso calc R 1 H
C13C 0.6303(4) 0.57317(12) 0.10077(7) 0.0613(7) Uani d . 1 C
C14C 0.4297(4) 0.58333(12) 0.09309(7) 0.0572(6) Uani d . 1 C
H14C 0.4055 0.6237 0.1011 0.069 Uiso calc R 1 H
C15C 0.3334(5) 0.54378(15) 0.12099(8) 0.0749(9) Uani d . 1 C
H15G 0.2158 0.5589 0.1271 0.09 Uiso calc R 1 H
H15H 0.3223 0.5038 0.112 0.09 Uiso calc R 1 H
C16C 0.4590(6) 0.54753(14) 0.15328(8) 0.0773(9) Uani d . 1 C
C17C 0.4108(8) 0.53360(18) 0.19132(10) 0.1012(14) Uani d . 1 C
C18C 0.6209(5) 0.56610(13) 0.14217(8) 0.0724(8) Uani d . 1 C
C19C 0.7036(5) 0.51459(13) 0.08565(9) 0.0771(9) Uani d . 1 C
H19G 0.7102 0.5165 0.0593 0.116 Uiso calc R 1 H
H19H 0.6255 0.4831 0.0927 0.116 Uiso calc R 1 H
H19I 0.8207 0.5077 0.0955 0.116 Uiso calc R 1 H
C20C 0.5389(4) 0.58361(13) -0.02845(8) 0.0660(7) Uani d . 1 C
H20G 0.4983 0.583 -0.0535 0.099 Uiso calc R 1 H
H20H 0.5028 0.548 -0.0163 0.099 Uiso calc R 1 H
H20I 0.6669 0.5866 -0.028 0.099 Uiso calc R 1 H
C21C 0.0952(6) 0.72510(15) -0.12149(10) 0.0791(9) Uani d . 1 C
C22C 0.0869(6) 0.7262(2) -0.16275(9) 0.1013(12) Uani d . 1 C
H22G 0.0247 0.6919 -0.1714 0.152 Uiso calc R 1 H
H22H 0.206 0.7264 -0.1726 0.152 Uiso calc R 1 H
H22I 0.0247 0.7608 -0.1707 0.152 Uiso calc R 1 H
H17C 0.520(8) 0.536(2) 0.2089(14) 0.16(2) Uiso d . 1 H

loop_
_atom_site_aniso_label
_atom_site_aniso_U_11
_atom_site_aniso_U_22
_atom_site_aniso_U_33
_atom_site_aniso_U_12
_atom_site_aniso_U_13
_atom_site_aniso_U_23
Cl1A 0.0954(6) 0.1190(7) 0.0612(4) 0.0220(6) -0.0211(4) -0.0082(4)
O1A 0.0869(16) 0.0923(14) 0.0507(10) -0.0004(13) -0.0067(11) -0.0136(10)
O2A 0.118(2) 0.113(2) 0.0927(19) -0.0324(19) -0.0271(18) 0.0071(16)
O3A 0.122(2) 0.1016(18) 0.0725(15) 0.0214(17) 0.0325(15) -0.0059(13)
C1A 0.0661(18) 0.0750(17) 0.0522(15) 0.0119(15) -0.0002(13) -0.0101(13)
C2A 0.082(2) 0.084(2) 0.0531(16) 0.0160(18) 0.0002(15) -0.0102(14)
C3A 0.083(2) 0.0686(16) 0.0488(14) -0.0002(16) -0.0053(14) -0.0075(12)
C4A 0.0587(16) 0.0701(16) 0.0548(14) -0.0009(14) -0.0039(13) -0.0018(12)
C5A 0.0554(15) 0.0592(13) 0.0498(13) -0.0010(13) 0.0004(12) -0.0016(11)
C6A 0.0502(15) 0.0881(19) 0.0606(16) 0.0063(15) -0.0022(13) -0.0037(15)
C7A 0.0524(16) 0.0778(17) 0.0514(14) 0.0057(14) 0.0067(12) -0.0009(13)
C8A 0.0471(13) 0.0511(12) 0.0475(12) -0.0001(11) 0.0034(10) 0.0012(10)
C9A 0.0507(14) 0.0503(12) 0.0455(12) 0.0012(12) 0.0048(11) 0.0007(10)
C10A 0.0509(14) 0.0551(13) 0.0454(13) -0.0008(12) 0.0049(11) -0.0008(10)
C11A 0.0508(15) 0.0798(18) 0.0500(14) 0.0077(14) 0.0048(12) -0.0024(13)
C12A 0.0553(16) 0.0748(17) 0.0520(14) 0.0093(14) -0.0019(12) -0.0006(12)
C13A 0.0528(14) 0.0580(14) 0.0471(13) -0.0003(12) -0.0002(11) 0.0026(11)
C14A 0.0521(14) 0.0509(12) 0.0468(12) 0.0008(12) 0.0038(11) 0.0000(10)
C15A 0.0637(17) 0.0602(14) 0.0525(14) 0.0071(14) 0.0052(13) -0.0019(11)
C16A 0.080(2) 0.0559(14) 0.0464(13) 0.0070(15) 0.0036(13) -0.0024(11)
C17A 0.103(3) 0.0743(19) 0.0525(16) 0.015(2) 0.0119(18) -0.0009(14)
C18A 0.0724(19) 0.0586(15) 0.0508(14) 0.0049(15) -0.0032(13) -0.0004(12)
C19A 0.078(2) 0.0703(17) 0.0691(18) -0.0167(17) -0.0035(16) 0.0016(14)
C20A 0.0630(17) 0.0724(16) 0.0540(15) -0.0119(15) 0.0065(13) 0.0085(12)
C21A 0.088(2) 0.0737(19) 0.071(2) 0.0043(19) -0.016(2) -0.0116(16)
C22A 0.109(3) 0.134(3) 0.0633(19) 0.023(3) -0.024(2) -0.022(2)
Cl1B 0.0814(6) 0.1423(8) 0.0683(5) -0.0065(6) 0.0233(4) -0.0307(5)
O1B 0.0690(12) 0.0727(11) 0.0426(9) -0.0105(10) 0.0071(9) -0.0055(8)
O2B 0.0905(16) 0.0745(13) 0.0674(12) -0.0149(13) 0.0084(12) -0.0065(10)
O3B 0.0922(18) 0.0976(16) 0.0654(13) -0.0178(14) -0.0172(12) -0.0051(12)
C1B 0.0462(15) 0.0885(19) 0.0534(15) -0.0033(14) 0.0032(12) -0.0127(14)
C2B 0.0583(17) 0.0834(19) 0.0497(14) -0.0018(15) -0.0019(13) -0.0118(13)
C3B 0.0589(16) 0.0686(15) 0.0420(12) 0.0013(14) 0.0044(11) -0.0006(11)
C4B 0.0529(16) 0.0853(18) 0.0487(14) -0.0023(14) 0.0061(12) -0.0068(13)
C5B 0.0447(14) 0.0682(15) 0.0477(13) 0.0050(12) 0.0040(11) -0.0031(11)
C6B 0.0472(15) 0.130(3) 0.0557(16) -0.0073(18) 0.0059(13) -0.0167(17)
C7B 0.0445(15) 0.111(2) 0.0513(15) 0.0038(16) -0.0014(12) -0.0166(15)
C8B 0.0464(14) 0.0616(14) 0.0432(12) 0.0012(12) 0.0005(10) -0.0034(10)
C9B 0.0420(13) 0.0578(13) 0.0458(13) 0.0034(11) 0.0013(10) -0.0026(10)
C10B 0.0445(13) 0.0583(13) 0.0447(12) 0.0066(11) -0.0015(11) -0.0005(10)
C11B 0.0461(15) 0.095(2) 0.0540(14) 0.0025(15) 0.0025(12) -0.0179(14)
C12B 0.0483(15) 0.094(2) 0.0584(15) 0.0018(15) 0.0066(13) -0.0171(14)
C13B 0.0543(15) 0.0633(14) 0.0485(13) 0.0075(13) 0.0023(12) -0.0065(12)
C14B 0.0479(14) 0.0545(13) 0.0455(13) 0.0011(11) -0.0002(11) -0.0014(10)
C15B 0.0590(16) 0.0728(16) 0.0508(13) -0.0058(15) -0.0014(12) -0.0055(12)
C16B 0.0675(18) 0.0635(15) 0.0482(14) 0.0001(14) -0.0009(13) -0.0037(12)
C17B 0.085(2) 0.0703(17) 0.0533(16) -0.0083(17) -0.0001(16) -0.0028(13)
C18B 0.0634(18) 0.0674(16) 0.0516(14) -0.0012(14) 0.0069(13) -0.0085(12)
C19B 0.098(3) 0.0743(18) 0.0706(19) 0.0304(19) -0.0049(18) -0.0090(15)
C20B 0.104(3) 0.0656(16) 0.0555(15) 0.0210(18) -0.0066(16) 0.0039(13)
C21B 0.0517(15) 0.0717(17) 0.0525(14) 0.0038(14) 0.0027(12) -0.0065(13)
C22B 0.073(2) 0.100(2) 0.0497(15) -0.0008(19) 0.0018(14) -0.0085(15)
Cl1C 0.1275(9) 0.1257(8) 0.0693(5) -0.0267(7) -0.0267(6) 0.0223(5)
O1C 0.0862(16) 0.0825(13) 0.0589(11) 0.0026(13) -0.0105(11) 0.0131(10)
O2C 0.104(2) 0.116(2) 0.0882(18) 0.0271(18) -0.0101(16) -0.0050(15)
O3C 0.180(3) 0.116(2) 0.0729(16) -0.061(2) 0.0406(19) 0.0017(14)
C1C 0.077(2) 0.0700(17) 0.0604(16) -0.0167(17) -0.0035(15) 0.0135(14)
C2C 0.093(2) 0.083(2) 0.0617(18) -0.0240(19) -0.0092(17) 0.0195(15)
C3C 0.089(2) 0.0658(16) 0.0552(15) 0.0001(17) -0.0074(16) 0.0050(13)
C4C 0.0635(18) 0.0759(17) 0.0579(15) -0.0013(15) -0.0031(14) 0.0021(13)
C5C 0.0627(16) 0.0575(14) 0.0575(15) 0.0024(14) 0.0049(13) -0.0021(12)
C6C 0.0533(16) 0.0869(19) 0.0680(17) -0.0080(15) 0.0039(14) 0.0052(15)
C7C 0.0592(17) 0.085(2) 0.0600(16) -0.0059(16) 0.0136(13) 0.0054(14)
C8C 0.0585(16) 0.0557(14) 0.0514(14) -0.0037(13) 0.0096(12) 0.0013(11)
C9C 0.0560(15) 0.0497(12) 0.0475(13) 0.0001(12) 0.0075(11) -0.0004(10)
C10C 0.0550(15) 0.0509(13) 0.0498(14) -0.0008(12) 0.0076(11) -0.0003(11)
C11C 0.0582(16) 0.0652(15) 0.0553(15) -0.0019(14) 0.0066(13) 0.0041(12)
C12C 0.0595(17) 0.0685(15) 0.0579(15) -0.0013(15) -0.0004(13) 0.0041(12)
C13C 0.0739(19) 0.0596(14) 0.0505(14) 0.0030(15) 0.0025(13) 0.0033(12)
C14C 0.0642(17) 0.0572(14) 0.0501(14) -0.0048(13) 0.0106(12) -0.0016(11)
C15C 0.091(2) 0.0795(19) 0.0539(16) -0.0186(18) 0.0142(16) 0.0059(14)
C16C 0.107(3) 0.0737(18) 0.0514(16) -0.0127(19) 0.0092(17) 0.0062(14)
C17C 0.158(4) 0.088(2) 0.057(2) -0.038(3) 0.017(3) 0.0070(18)
C18C 0.096(2) 0.0665(17) 0.0549(16) -0.0098(18) -0.0007(16) 0.0059(13)
C19C 0.092(2) 0.0656(17) 0.0739(19) 0.0164(17) 0.0024(18) 0.0069(14)
C20C 0.0658(18) 0.0753(17) 0.0570(15) 0.0054(16) 0.0127(14) -0.0099(13)
C21C 0.097(3) 0.0674(18) 0.073(2) -0.0014(19) -0.015(2) 0.0050(16)
C22C 0.115(3) 0.119(3) 0.070(2) 0.007(3) -0.027(2) 0.014(2)

loop_
_atom_type_symbol
_atom_type_description
_atom_type_scat_dispersion_real
_atom_type_scat_dispersion_imag
_atom_type_scat_source
C C 0.0033 0.0016 'International Tables Vol C Tables 4.2.6.8 and 6.1.1.4'
H H 0 0 'International Tables Vol C Tables 4.2.6.8 and 6.1.1.4'
O O 0.0106 0.006 'International Tables Vol C Tables 4.2.6.8 and 6.1.1.4'
Cl Cl 0.1484 0.1585 'International Tables Vol C Tables 4.2.6.8 and 6.1.1.4'

loop_
_geom_angle_atom_site_label_1
_geom_angle_atom_site_label_2
_geom_angle_atom_site_label_3
_geom_angle
C21A O1A C3A 117.5(3)
C2A C1A C10A 114.0(2)
C2A C1A H1A 108.7
C10A C1A H1A 108.7
C2A C1A H1B 108.7
C10A C1A H1B 108.7
H1A C1A H1B 107.6
C3A C2A C1A 110.9(3)
C3A C2A H2A 109.5
C1A C2A H2A 109.5
C3A C2A H2B 109.5
C1A C2A H2B 109.5
H2A C2A H2B 108
O1A C3A C4A 111.2(2)
O1A C3A C2A 106.3(3)
C4A C3A C2A 111.9(3)
O1A C3A H3A 109.1
C4A C3A H3A 109.1
C2A C3A H3A 109.1
C3A C4A C5A 110.4(2)
C3A C4A H4A 109.6
C5A C4A H4A 109.6
C3A C4A H4B 109.6
C5A C4A H4B 109.6
H4A C4A H4B 108.1
C6A C5A C4A 113.0(2)
C6A C5A C10A 113.6(2)
C4A C5A C10A 113.2(2)
C6A C5A H5A 105.3
C4A C5A H5A 105.3
C10A C5A H5A 105.3
C5A C6A C7A 111.9(2)
C5A C6A H6A 109.2
C7A C6A H6A 109.2
C5A C6A H6B 109.2
C7A C6A H6B 109.2
H6A C6A H6B 107.9
C6A C7A C8A 111.5(2)
C6A C7A H7A 109.3
C8A C7A H7A 109.3
C6A C7A H7B 109.3
C8A C7A H7B 109.3
H7A C7A H7B 108
C14A C8A C7A 112.5(2)
C14A C8A C9A 107.5(2)
C7A C8A C9A 111.3(2)
C14A C8A H8A 108.5
C7A C8A H8A 108.5
C9A C8A H8A 108.5
C11A C9A C8A 112.3(2)
C11A C9A C10A 113.8(2)
C8A C9A C10A 112.4(2)
C11A C9A H9A 105.9
C8A C9A H9A 105.9
C10A C9A H9A 105.9
C20A C10A C1A 109.5(2)
C20A C10A C5A 111.7(2)
C1A C10A C5A 106.8(2)
C20A C10A C9A 110.7(2)
C1A C10A C9A 110.1(2)
C5A C10A C9A 107.9(2)
C12A C11A C9A 115.1(2)
C12A C11A H11A 108.5
C9A C11A H11A 108.5
C12A C11A H11B 108.5
C9A C11A H11B 108.5
H11A C11A H11B 107.5
C13A C12A C11A 109.9(2)
C13A C12A H12A 109.7
C11A C12A H12A 109.7
C13A C12A H12B 109.7
C11A C12A H12B 109.7
H12A C12A H12B 108.2
C18A C13A C12A 118.2(2)
C18A C13A C19A 106.4(2)
C12A C13A C19A 111.5(2)
C18A C13A C14A 98.7(2)
C12A C13A C14A 107.5(2)
C19A C13A C14A 114.2(2)
C8A C14A C15A 123.2(2)
C8A C14A C13A 112.2(2)
C15A C14A C13A 104.7(2)
C8A C14A H14A 105.1
C15A C14A H14A 105.1
C13A C14A H14A 105.1
C16A C15A C14A 100.9(2)
C16A C15A H15A 111.6
C14A C15A H15A 111.6
C16A C15A H15B 111.6
C14A C15A H15B 111.6
H15A C15A H15B 109.4
C18A C16A C17A 125.2(3)
C18A C16A C15A 109.7(2)
C17A C16A C15A 125.1(3)
O3A C17A C16A 124.8(4)
O3A C17A H17A 121(2)
C16A C17A H17A 114(2)
C16A C18A C13A 112.9(2)
C16A C18A Cl1A 126.3(2)
C13A C18A Cl1A 120.6(2)
C13A C19A H19A 109.5
C13A C19A H19B 109.5
H19A C19A H19B 109.5
C13A C19A H19C 109.5
H19A C19A H19C 109.5
H19B C19A H19C 109.5
C10A C20A H20A 109.5
C10A C20A H20B 109.5
H20A C20A H20B 109.5
C10A C20A H20C 109.5
H20A C20A H20C 109.5
H20B C20A H20C 109.5
O2A C21A O1A 123.7(3)
O2A C21A C22A 125.4(4)
O1A C21A C22A 110.9(4)
C21A C22A H22A 109.5
C21A C22A H22B 109.5
H22A C22A H22B 109.5
C21A C22A H22C 109.5
H22A C22A H22C 109.5
H22B C22A H22C 109.5
C21B O1B C3B 117.1(2)
C2B C1B C10B 113.7(2)
C2B C1B H1D 108.8
C10B C1B H1D 108.8
C2B C1B H1E 108.8
C10B C1B H1E 108.8
H1D C1B H1E 107.7
C3B C2B C1B 110.7(2)
C3B C2B H2D 109.5
C1B C2B H2D 109.5
C3B C2B H2E 109.5
C1B C2B H2E 109.5
H2D C2B H2E 108.1
O1B C3B C4B 106.6(2)
O1B C3B C2B 109.8(2)
C4B C3B C2B 112.9(2)
O1B C3B H3B 109.2
C4B C3B H3B 109.2
C2B C3B H3B 109.2
C3B C4B C5B 111.1(2)
C3B C4B H4D 109.4
C5B C4B H4D 109.4
C3B C4B H4E 109.4
C5B C4B H4E 109.4
H4D C4B H4E 108
C6B C5B C4B 111.8(2)
C6B C5B C10B 112.2(2)
C4B C5B C10B 112.9(2)
C6B C5B H5B 106.5
C4B C5B H5B 106.5
C10B C5B H5B 106.5
C5B C6B C7B 111.6(3)
C5B C6B H6D 109.3
C7B C6B H6D 109.3
C5B C6B H6E 109.3
C7B C6B H6E 109.3
H6D C6B H6E 108
C8B C7B C6B 111.9(2)
C8B C7B H7D 109.2
C6B C7B H7D 109.2
C8B C7B H7E 109.2
C6B C7B H7E 109.2
H7D C7B H7E 107.9
C14B C8B C7B 112.3(2)
C14B C8B C9B 108.6(2)
C7B C8B C9B 110.0(2)
C14B C8B H8B 108.6
C7B C8B H8B 108.6
C9B C8B H8B 108.6
C11B C9B C8B 113.6(2)
C11B C9B C10B 114.0(2)
C8B C9B C10B 111.3(2)
C11B C9B H9B 105.7
C8B C9B H9B 105.7
C10B C9B H9B 105.7
C20B C10B C1B 109.2(2)
C20B C10B C5B 112.1(2)
C1B C10B C5B 106.6(2)
C20B C10B C9B 110.8(2)
C1B C10B C9B 110.7(2)
C5B C10B C9B 107.4(2)
C9B C11B C12B 114.9(2)
C9B C11B H11D 108.5
C12B C11B H11D 108.5
C9B C11B H11E 108.5
C12B C11B H11E 108.5
H11D C11B H11E 107.5
C13B C12B C11B 109.7(2)
C13B C12B H12D 109.7
C11B C12B H12D 109.7
C13B C12B H12E 109.7
C11B C12B H12E 109.7
H12D C12B H12E 108.2
C18B C13B C12B 118.7(2)
C18B C13B C14B 98.5(2)
C12B C13B C14B 107.6(2)
C18B C13B C19B 106.2(2)
C12B C13B C19B 111.7(3)
C14B C13B C19B 113.6(3)
C8B C14B C13B 112.4(2)
C8B C14B C15B 122.0(2)
C13B C14B C15B 104.0(2)
C8B C14B H14B 105.8
C13B C14B H14B 105.8
C15B C14B H14B 105.8
C16B C15B C14B 100.8(2)
C16B C15B H15D 111.6
C14B C15B H15D 111.6
C16B C15B H15E 111.6
C14B C15B H15E 111.6
H15D C15B H15E 109.4
C18B C16B C17B 126.2(3)
C18B C16B C15B 110.0(2)
C17B C16B C15B 123.8(3)
O3B C17B C16B 124.6(3)
O3B C17B H17B 121.8(18)
C16B C17B H17B 113.7(18)
C16B C18B C13B 112.6(2)
C16B C18B Cl1B 126.9(2)
C13B C18B Cl1B 120.1(2)
C13B C19B H19D 109.5
C13B C19B H19E 109.5
H19D C19B H19E 109.5
C13B C19B H19F 109.5
H19D C19B H19F 109.5
H19E C19B H19F 109.5
C10B C20B H20D 109.5
C10B C20B H20E 109.5
H20D C20B H20E 109.5
C10B C20B H20F 109.5
H20D C20B H20F 109.5
H20E C20B H20F 109.5
O2B C21B O1B 122.8(2)
O2B C21B C22B 124.9(3)
O1B C21B C22B 112.3(3)
C21B C22B H22D 109.5
C21B C22B H22E 109.5
H22D C22B H22E 109.5
C21B C22B H22F 109.5
H22D C22B H22F 109.5
H22E C22B H22F 109.5
C21C O1C C3C 117.7(3)
C2C C1C C10C 113.7(2)
C2C C1C H1G 108.8
C10C C1C H1G 108.8
C2C C1C H1H 108.8
C10C C1C H1H 108.8
H1G C1C H1H 107.7
C3C C2C C1C 111.8(3)
C3C C2C H2G 109.3
C1C C2C H2G 109.3
C3C C2C H2H 109.3
C1C C2C H2H 109.3
H2G C2C H2H 107.9
O1C C3C C2C 106.0(3)
O1C C3C C4C 110.7(2)
C2C C3C C4C 112.8(3)
O1C C3C H3C 109.1
C2C C3C H3C 109.1
C4C C3C H3C 109.1
C3C C4C C5C 110.5(2)
C3C C4C H4G 109.6
C5C C4C H4G 109.6
C3C C4C H4H 109.6
C5C C4C H4H 109.6
H4G C4C H4H 108.1
C6C C5C C4C 112.4(2)
C6C C5C C10C 113.1(2)
C4C C5C C10C 113.0(2)
C6C C5C H5C 105.9
C4C C5C H5C 105.9
C10C C5C H5C 105.9
C5C C6C C7C 111.8(2)
C5C C6C H6G 109.3
C7C C6C H6G 109.3
C5C C6C H6H 109.3
C7C C6C H6H 109.3
H6G C6C H6H 107.9
C6C C7C C8C 111.0(2)
C6C C7C H7G 109.4
C8C C7C H7G 109.4
C6C C7C H7H 109.4
C8C C7C H7H 109.4
H7G C7C H7H 108
C7C C8C C14C 112.3(2)
C7C C8C C9C 111.5(2)
C14C C8C C9C 107.9(2)
C7C C8C H8C 108.3
C14C C8C H8C 108.3
C9C C8C H8C 108.3
C11C C9C C8C 111.9(2)
C11C C9C C10C 114.0(2)
C8C C9C C10C 112.4(2)
C11C C9C H9C 106
C8C C9C H9C 106
C10C C9C H9C 106
C1C C10C C20C 109.6(2)
C1C C10C C5C 106.2(2)
C20C C10C C5C 112.0(2)
C1C C10C C9C 110.3(2)
C20C C10C C9C 110.5(2)
C5C C10C C9C 108.0(2)
C12C C11C C9C 115.1(2)
C12C C11C H11G 108.5
C9C C11C H11G 108.5
C12C C11C H11H 108.5
C9C C11C H11H 108.5
H11G C11C H11H 107.5
C13C C12C C11C 109.7(2)
C13C C12C H12G 109.7
C11C C12C H12G 109.7
C13C C12C H12H 109.7
C11C C12C H12H 109.7
H12G C12C H12H 108.2
C18C C13C C12C 118.6(2)
C18C C13C C19C 106.2(2)
C12C C13C C19C 111.1(2)
C18C C13C C14C 98.6(2)
C12C C13C C14C 107.8(2)
C19C C13C C14C 114.3(3)
C8C C14C C15C 122.6(2)
C8C C14C C13C 112.2(2)
C15C C14C C13C 104.4(2)
C8C C14C H14C 105.4
C15C C14C H14C 105.4
C13C C14C H14C 105.4
C16C C15C C14C 100.8(3)
C16C C15C H15G 111.6
C14C C15C H15G 111.6
C16C C15C H15H 111.6
C14C C15C H15H 111.6
H15G C15C H15H 109.4
C18C C16C C17C 125.0(4)
C18C C16C C15C 110.3(3)
C17C C16C C15C 124.7(4)
O3C C17C C16C 123.5(5)
O3C C17C H17C 124(3)
C16C C17C H17C 112(3)
C16C C18C C13C 111.9(3)
C16C C18C Cl1C 126.4(2)
C13C C18C Cl1C 121.3(3)
C13C C19C H19G 109.5
C13C C19C H19H 109.5
H19G C19C H19H 109.5
C13C C19C H19I 109.5
H19G C19C H19I 109.5
H19H C19C H19I 109.5
C10C C20C H20G 109.5
C10C C20C H20H 109.5
H20G C20C H20H 109.5
C10C C20C H20I 109.5
H20G C20C H20I 109.5
H20H C20C H20I 109.5
O2C C21C O1C 123.9(3)
O2C C21C C22C 124.9(4)
O1C C21C C22C 111.2(4)
C21C C22C H22G 109.5
C21C C22C H22H 109.5
H22G C22C H22H 109.5
C21C C22C H22I 109.5
H22G C22C H22I 109.5
H22H C22C H22I 109.5

loop_
_geom_bond_atom_site_label_1
_geom_bond_atom_site_label_2
_geom_bond_distance
Cl1A C18A 1.721(3)
O1A C21A 1.334(4)
O1A C3A 1.460(3)
O2A C21A 1.200(4)
O3A C17A 1.204(5)
C1A C2A 1.527(4)
C1A C10A 1.542(4)
C1A H1A 0.97
C1A H1B 0.97
C2A C3A 1.516(5)
C2A H2A 0.97
C2A H2B 0.97
C3A C4A 1.513(4)
C3A H3A 0.98
C4A C5A 1.525(3)
C4A H4A 0.97
C4A H4B 0.97
C5A C6A 1.502(4)
C5A C10A 1.549(4)
C5A H5A 0.98
C6A C7A 1.519(3)
C6A H6A 0.97
C6A H6B 0.97
C7A C8A 1.523(4)
C7A H7A 0.97
C7A H7B 0.97
C8A C14A 1.515(3)
C8A C9A 1.552(3)
C8A H8A 0.98
C9A C11A 1.544(4)
C9A C10A 1.553(3)
C9A H9A 0.98
C10A C20A 1.537(4)
C11A C12A 1.535(3)
C11A H11A 0.97
C11A H11B 0.97
C12A C13A 1.524(4)
C12A H12A 0.97
C12A H12B 0.97
C13A C18A 1.507(3)
C13A C19A 1.540(4)
C13A C14A 1.549(4)
C14A C15A 1.534(3)
C14A H14A 0.98
C15A C16A 1.509(4)
C15A H15A 0.97
C15A H15B 0.97
C16A C18A 1.347(4)
C16A C17A 1.460(4)
C17A H17A 1.03(4)
C19A H19A 0.96
C19A H19B 0.96
C19A H19C 0.96
C20A H20A 0.96
C20A H20B 0.96
C20A H20C 0.96
C21A C22A 1.501(4)
C22A H22A 0.96
C22A H22B 0.96
C22A H22C 0.96
Cl1B C18B 1.720(3)
O1B C21B 1.342(3)
O1B C3B 1.463(3)
O2B C21B 1.201(3)
O3B C17B 1.202(4)
C1B C2B 1.527(3)
C1B C10B 1.536(4)
C1B H1D 0.97
C1B H1E 0.97
C2B C3B 1.510(4)
C2B H2D 0.97
C2B H2E 0.97
C3B C4B 1.506(4)
C3B H3B 0.98
C4B C5B 1.537(3)
C4B H4D 0.97
C4B H4E 0.97
C5B C6B 1.518(4)
C5B C10B 1.545(4)
C5B H5B 0.98
C6B C7B 1.531(4)
C6B H6D 0.97
C6B H6E 0.97
C7B C8B 1.525(4)
C7B H7D 0.97
C7B H7E 0.97
C8B C14B 1.510(3)
C8B C9B 1.545(4)
C8B H8B 0.98
C9B C11B 1.535(4)
C9B C10B 1.556(3)
C9B H9B 0.98
C10B C20B 1.536(4)
C11B C12B 1.540(3)
C11B H11D 0.97
C11B H11E 0.97
C12B C13B 1.517(4)
C12B H12D 0.97
C12B H12E 0.97
C13B C18B 1.512(3)
C13B C14B 1.537(4)
C13B C19B 1.546(4)
C14B C15B 1.541(4)
C14B H14B 0.98
C15B C16B 1.507(4)
C15B H15D 0.97
C15B H15E 0.97
C16B C18B 1.326(4)
C16B C17B 1.467(4)
C17B H17B 1.05(3)
C19B H19D 0.96
C19B H19E 0.96
C19B H19F 0.96
C20B H20D 0.96
C20B H20E 0.96
C20B H20F 0.96
C21B C22B 1.493(4)
C22B H22D 0.96
C22B H22E 0.96
C22B H22F 0.96
Cl1C C18C 1.715(4)
O1C C21C 1.340(4)
O1C C3C 1.459(3)
O2C C21C 1.202(5)
O3C C17C 1.210(6)
C1C C2C 1.532(4)
C1C C10C 1.537(4)
C1C H1G 0.97
C1C H1H 0.97
C2C C3C 1.504(5)
C2C H2G 0.97
C2C H2H 0.97
C3C C4C 1.508(4)
C3C H3C 0.98
C4C C5C 1.531(4)
C4C H4G 0.97
C4C H4H 0.97
C5C C6C 1.507(4)
C5C C10C 1.548(4)
C5C H5C 0.98
C6C C7C 1.515(4)
C6C H6G 0.97
C6C H6H 0.97
C7C C8C 1.517(4)
C7C H7G 0.97
C7C H7H 0.97
C8C C14C 1.517(3)
C8C C9C 1.548(3)
C8C H8C 0.98
C9C C11C 1.544(4)
C9C C10C 1.554(3)
C9C H9C 0.98
C10C C20C 1.537(4)
C11C C12C 1.531(3)
C11C H11G 0.97
C11C H11H 0.97
C12C C13C 1.519(4)
C12C H12G 0.97
C12C H12H 0.97
C13C C18C 1.513(4)
C13C C19C 1.542(4)
C13C C14C 1.544(4)
C14C C15C 1.534(4)
C14C H14C 0.98
C15C C16C 1.505(5)
C15C H15G 0.97
C15C H15H 0.97
C16C C18C 1.344(5)
C16C C17C 1.462(4)
C17C H17C 1.04(6)
C19C H19G 0.96
C19C H19H 0.96
C19C H19I 0.96
C20C H20G 0.96
C20C H20H 0.96
C20C H20I 0.96
C21C C22C 1.499(4)
C22C H22G 0.96
C22C H22H 0.96
C22C H22I 0.96

loop_
_geom_torsion_atom_site_label_1
_geom_torsion_atom_site_label_2
_geom_torsion_atom_site_label_3
_geom_torsion_atom_site_label_4
_geom_torsion
C10A C1A C2A C3A 55.1(4)
C21A O1A C3A C4A 81.9(3)
C21A O1A C3A C2A -156.1(3)
C1A C2A C3A O1A -175.7(2)
C1A C2A C3A C4A -54.2(4)
O1A C3A C4A C5A 174.3(2)
C2A C3A C4A C5A 55.7(3)
C3A C4A C5A C6A 171.1(3)
C3A C4A C5A C10A -58.0(3)
C4A C5A C6A C7A -172.8(2)
C10A C5A C6A C7A 56.5(3)
C5A C6A C7A C8A -54.5(3)
C6A C7A C8A C14A 174.5(2)
C6A C7A C8A C9A 53.8(3)
C14A C8A C9A C11A 51.3(3)
C7A C8A C9A C11A 174.9(2)
C14A C8A C9A C10A -178.8(2)
C7A C8A C9A C10A -55.2(3)
C2A C1A C10A C20A 66.8(3)
C2A C1A C10A C5A -54.4(3)
C2A C1A C10A C9A -171.3(3)
C6A C5A C10A C20A 66.7(3)
C4A C5A C10A C20A -64.0(3)
C6A C5A C10A C1A -173.6(2)
C4A C5A C10A C1A 55.8(3)
C6A C5A C10A C9A -55.2(3)
C4A C5A C10A C9A 174.1(2)
C11A C9A C10A C20A 60.7(3)
C8A C9A C10A C20A -68.4(3)
C11A C9A C10A C1A -60.6(3)
C8A C9A C10A C1A 170.3(2)
C11A C9A C10A C5A -176.8(2)
C8A C9A C10A C5A 54.1(3)
C8A C9A C11A C12A -48.4(3)
C10A C9A C11A C12A -177.5(2)
C9A C11A C12A C13A 51.2(3)
C11A C12A C13A C18A -167.7(2)
C11A C12A C13A C19A 68.6(3)
C11A C12A C13A C14A -57.3(3)
C7A C8A C14A C15A 48.7(3)
C9A C8A C14A C15A 171.6(2)
C7A C8A C14A C13A 175.1(2)
C9A C8A C14A C13A -61.9(3)
C18A C13A C14A C8A -170.38(19)
C12A C13A C14A C8A 66.3(3)
C19A C13A C14A C8A -58.0(3)
C18A C13A C14A C15A -34.4(2)
C12A C13A C14A C15A -157.8(2)
C19A C13A C14A C15A 78.0(3)
C8A C14A C15A C16A 164.0(2)
C13A C14A C15A C16A 34.3(3)
C14A C15A C16A C18A -20.7(3)
C14A C15A C16A C17A 157.7(3)
C18A C16A C17A O3A 178.6(3)
C15A C16A C17A O3A 0.4(5)
C17A C16A C18A C13A 180.0(3)
C15A C16A C18A C13A -1.6(3)
C17A C16A C18A Cl1A 5.8(5)
C15A C16A C18A Cl1A -175.8(2)
C12A C13A C18A C16A 138.1(3)
C19A C13A C18A C16A -95.7(3)
C14A C13A C18A C16A 22.8(3)
C12A C13A C18A Cl1A -47.4(3)
C19A C13A C18A Cl1A 78.8(3)
C14A C13A C18A Cl1A -162.69(19)
C3A O1A C21A O2A -0.7(5)
C3A O1A C21A C22A 178.8(3)
C10B C1B C2B C3B 56.2(3)
C21B O1B C3B C4B 160.1(2)
C21B O1B C3B C2B -77.3(3)
C1B C2B C3B O1B -171.6(2)
C1B C2B C3B C4B -52.8(3)
O1B C3B C4B C5B 173.7(2)
C2B C3B C4B C5B 53.0(3)
C3B C4B C5B C6B 176.6(3)
C3B C4B C5B C10B -55.9(3)
C4B C5B C6B C7B -175.9(3)
C10B C5B C6B C7B 56.1(4)
C5B C6B C7B C8B -53.8(4)
C6B C7B C8B C14B 175.7(3)
C6B C7B C8B C9B 54.6(4)
C14B C8B C9B C11B 47.9(3)
C7B C8B C9B C11B 171.2(2)
C14B C8B C9B C10B 178.2(2)
C7B C8B C9B C10B -58.5(3)
C2B C1B C10B C20B 64.6(3)
C2B C1B C10B C5B -56.7(3)
C2B C1B C10B C9B -173.2(2)
C6B C5B C10B C20B 64.0(3)
C4B C5B C10B C20B -63.3(3)
C6B C5B C10B C1B -176.5(3)
C4B C5B C10B C1B 56.1(3)
C6B C5B C10B C9B -57.9(3)
C4B C5B C10B C9B 174.8(2)
C11B C9B C10B C20B 66.5(3)
C8B C9B C10B C20B -63.6(3)
C11B C9B C10B C1B -54.7(3)
C8B C9B C10B C1B 175.1(2)
C11B C9B C10B C5B -170.7(2)
C8B C9B C10B C5B 59.1(3)
C8B C9B C11B C12B -45.5(4)
C10B C9B C11B C12B -174.5(2)
C9B C11B C12B C13B 50.8(3)
C11B C12B C13B C18B -169.3(3)
C11B C12B C13B C14B -58.7(3)
C11B C12B C13B C19B 66.7(3)
C7B C8B C14B C13B 178.6(2)
C9B C8B C14B C13B -59.5(3)
C7B C8B C14B C15B 54.2(3)
C9B C8B C14B C15B 176.1(2)
C18B C13B C14B C8B -169.7(2)
C12B C13B C14B C8B 66.4(3)
C19B C13B C14B C8B -57.8(3)
C18B C13B C14B C15B -35.9(2)
C12B C13B C14B C15B -159.7(2)
C19B C13B C14B C15B 76.0(3)
C8B C14B C15B C16B 162.7(2)
C13B C14B C15B C16B 34.5(3)
C14B C15B C16B C18B -19.3(3)
C14B C15B C16B C17B 162.3(3)
C18B C16B C17B O3B -175.5(3)
C15B C16B C17B O3B 2.6(5)
C17B C16B C18B C13B 174.2(3)
C15B C16B C18B C13B -4.1(4)
C17B C16B C18B Cl1B 1.0(5)
C15B C16B C18B Cl1B -177.3(2)
C12B C13B C18B C16B 141.1(3)
C14B C13B C18B C16B 25.6(3)
C19B C13B C18B C16B -92.2(3)
C12B C13B C18B Cl1B -45.2(3)
C14B C13B C18B Cl1B -160.8(2)
C19B C13B C18B Cl1B 81.5(3)
C3B O1B C21B O2B -3.6(4)
C3B O1B C21B C22B 175.5(2)
C10C C1C C2C C3C 54.4(4)
C21C O1C C3C C2C -160.0(3)
C21C O1C C3C C4C 77.4(3)
C1C C2C C3C O1C -173.0(2)
C1C C2C C3C C4C -51.8(4)
O1C C3C C4C C5C 172.0(2)
C2C C3C C4C C5C 53.4(4)
C3C C4C C5C C6C 172.7(3)
C3C C4C C5C C10C -57.8(3)
C4C C5C C6C C7C -173.2(3)
C10C C5C C6C C7C 57.3(3)
C5C C6C C7C C8C -55.9(4)
C6C C7C C8C C14C 176.0(2)
C6C C7C C8C C9C 54.7(3)
C7C C8C C9C C11C 175.1(2)
C14C C8C C9C C11C 51.3(3)
C7C C8C C9C C10C -55.2(3)
C14C C8C C9C C10C -179.0(2)
C2C C1C C10C C20C 65.7(4)
C2C C1C C10C C5C -55.5(3)
C2C C1C C10C C9C -172.3(3)
C6C C5C C10C C1C -173.4(2)
C4C C5C C10C C1C 57.5(3)
C6C C5C C10C C20C 67.0(3)
C4C C5C C10C C20C -62.2(3)
C6C C5C C10C C9C -55.0(3)
C4C C5C C10C C9C 175.9(2)
C11C C9C C10C C1C -62.2(3)
C8C C9C C10C C1C 169.2(2)
C11C C9C C10C C20C 59.3(3)
C8C C9C C10C C20C -69.3(3)
C11C C9C C10C C5C -177.9(2)
C8C C9C C10C C5C 53.5(3)
C8C C9C C11C C12C -49.2(3)
C10C C9C C11C C12C -178.0(2)
C9C C11C C12C C13C 52.2(3)
C11C C12C C13C C18C -168.3(3)
C11C C12C C13C C19C 68.3(3)
C11C C12C C13C C14C -57.6(3)
C7C C8C C14C C15C 50.0(4)
C9C C8C C14C C15C 173.2(3)
C7C C8C C14C C13C 175.4(2)
C9C C8C C14C C13C -61.3(3)
C18C C13C C14C C8C -170.6(2)
C12C C13C C14C C8C 65.5(3)
C19C C13C C14C C8C -58.5(3)
C18C C13C C14C C15C -35.7(3)
C12C C13C C14C C15C -159.6(2)
C19C C13C C14C C15C 76.4(3)
C8C C14C C15C C16C 163.1(3)
C13C C14C C15C C16C 34.3(3)
C14C C15C C16C C18C -19.2(4)
C14C C15C C16C C17C 160.2(3)
C18C C16C C17C O3C 178.7(4)
C15C C16C C17C O3C -0.5(7)
C17C C16C C18C C13C 176.6(3)
C15C C16C C18C C13C -4.1(4)
C17C C16C C18C Cl1C 3.9(5)
C15C C16C C18C Cl1C -176.7(2)
C12C C13C C18C C16C 140.9(3)
C19C C13C C18C C16C -93.3(3)
C14C C13C C18C C16C 25.1(3)
C12C C13C C18C Cl1C -46.0(4)
C19C C13C C18C Cl1C 79.8(3)
C14C C13C C18C Cl1C -161.8(2)
C3C O1C C21C O2C 1.9(5)
C3C O1C C21C C22C -179.4(3)
